data_7012041
loop_
_publ_author_name
'Coxall, Robert A.'
'Lindoy, Leonard F.'
'Miller, Hamish A.'
'Parkin, Andrew'
'Parsons, Simon'
'Tasker, Peter A.'
'White, David J.'

_publ_section_title
;
 Solvent extraction of metal sulfates by zwitterionic forms of ditopic
 ligands
;
_journal_issue 1
_journal_name_full 'Dalton Transactions'
_journal_page_first 55
_journal_paper_doi 10.1039/b207015b
_journal_year 2003
_chemical_formula_moiety '[NiL(SO4)].4CH2Cl2'
_chemical_formula_sum 'C50 H66 Cl8 N4 Ni O6 S'
_chemical_formula_weight 1193.44
_chemical_name_systematic
; 
? 
;
_space_group_IT_number 92
_symmetry_cell_setting tetragonal
_symmetry_space_group_name_Hall 'P 4abw 2nw'
_symmetry_space_group_name_H-M 'P 41 21 2'
_atom_sites_solution_hydrogens geom
_atom_sites_solution_primary heavy
_atom_sites_solution_secondary difmap
_audit_creation_method SHELXL-97
_cell_angle_alpha 90.00
_cell_angle_beta 90.00
_cell_angle_gamma 90.00
_cell_formula_units_Z 8
_cell_length_a 18.1205(16)
_cell_length_b 18.1205(16)
_cell_length_c 35.052(6)
_cell_measurement_reflns_used 68
_cell_measurement_temperature 150(2)
_cell_measurement_theta_max 22
_cell_measurement_theta_min 20
_cell_volume 11509(2)
_computing_structure_refinement 'SHELXL-97 (Sheldrick, 1997)'
_computing_structure_solution DIRDIF
_diffrn_ambient_temperature 150(2)
_diffrn_measured_fraction_theta_full 0.984
_diffrn_measured_fraction_theta_max 0.984
_diffrn_measurement_method Omega-theta
_diffrn_radiation_monochromator graphite
_diffrn_radiation_source 'fine-focus sealed tube'
_diffrn_radiation_type CuK\a
_diffrn_radiation_wavelength 1.54184
_diffrn_reflns_av_R_equivalents 0.0900
_diffrn_reflns_av_sigmaI/netI 0.2284
_diffrn_reflns_limit_h_max 20
_diffrn_reflns_limit_h_min 0
_diffrn_reflns_limit_k_max 20
_diffrn_reflns_limit_k_min 0
_diffrn_reflns_limit_l_max 39
_diffrn_reflns_limit_l_min 0
_diffrn_reflns_number 8454
_diffrn_reflns_theta_full 60.00
_diffrn_reflns_theta_max 60.00
_diffrn_reflns_theta_min 2.75
_diffrn_standards_interval_time 60
_diffrn_standards_number 3
_exptl_absorpt_coefficient_mu 4.636
_exptl_absorpt_correction_T_max 0.625
_exptl_absorpt_correction_T_min 0.397
_exptl_absorpt_correction_type 'Gaussian integration'
_exptl_crystal_colour Yellow
_exptl_crystal_density_diffrn 1.377
_exptl_crystal_density_method 'not measured'
_exptl_crystal_description needle
_exptl_crystal_F_000 4976
_exptl_crystal_size_max 0.77
_exptl_crystal_size_mid 0.12
_exptl_crystal_size_min 0.12
_refine_diff_density_max 1.016
_refine_diff_density_min -0.766
_refine_diff_density_rms 0.100
_refine_ls_abs_structure_details 'Flack H D (1983), Acta Cryst. A39, 876-881'
_refine_ls_abs_structure_Flack -0.04(7)
_refine_ls_extinction_coef 0
_refine_ls_extinction_method none
_refine_ls_goodness_of_fit_ref 0.930
_refine_ls_hydrogen_treatment riding
_refine_ls_matrix_type full
_refine_ls_number_parameters 523
_refine_ls_number_reflns 8317
_refine_ls_number_restraints 555
_refine_ls_restrained_S_all 0.906
_refine_ls_R_factor_all 0.1955
_refine_ls_R_factor_gt 0.1069
_refine_ls_shift/su_max 0.001
_refine_ls_shift/su_mean 0.000
_refine_ls_structure_factor_coef Fsqd
_refine_ls_weighting_details 'calc w=1/[\s^2^(Fo^2^)+(0.1326P)^2^+0.0000P] where P=(Fo^2^+2Fc^2^)/3'
_refine_ls_weighting_scheme calc
_refine_ls_wR_factor_gt 0.2389
_refine_ls_wR_factor_ref 0.2957
_reflns_number_gt 3283
_reflns_number_total 8317
_reflns_threshold_expression >2sigma(I)
_cod_data_source_file b207015b.txt
_cod_data_source_block compoundNi5SO4
_cod_depositor_comments
;
The following automatic conversions were performed:
'_symmetry_cell_setting' value 'Tetragonal' changed to 'tetragonal'
according to '/home/saulius/struct/CIF-dictionaries/cif_core.dic'
dictionary named 'cif_core.dic' version 2.4.1 from 2010-06-29.

Automatic conversion script
Id: cif_fix_enum 1527 2010-12-29 10:47:43Z saulius 

The following automatic conversions were performed:

'_atom_sites_solution_primary' value 'heavy atom' was changed to
'heavy'.

'_atom_sites_solution_hydrogens' value 'geometric' was changed to
'geom'.

Automatic conversion script
Id: cif_fix_values 6452 2018-10-05 10:23:21Z andrius 
;
_cod_original_cell_volume 11510(2)
_cod_original_sg_symbol_H-M P41212
_cod_database_code 7012041

loop_
_symmetry_equiv_pos_as_xyz
'x, y, z'
'-y+1/2, x+1/2, z+1/4'
'-x, -y, z+1/2'
'y+1/2, -x+1/2, z+3/4'
'-x+1/2, y+1/2, -z+1/4'
'y, x, -z'
'x+1/2, -y+1/2, -z+3/4'
'-y, -x, -z+1/2'

loop_
_atom_site_label
_atom_site_type_symbol
_atom_site_fract_x
_atom_site_fract_y
_atom_site_fract_z
_atom_site_U_iso_or_equiv
_atom_site_adp_type
_atom_site_occupancy
_atom_site_symmetry_multiplicity
_atom_site_calc_flag
_atom_site_refinement_flags
_atom_site_disorder_assembly
_atom_site_disorder_group
Ni1 Ni 0.13987(10) 0.49865(11) 0.03967(5) 0.0318(5) Uani 1 1 d U . .
S1S S 0.04416(18) 0.60877(17) 0.05470(10) 0.0402(8) Uani 1 1 d U . .
O1S O 0.0742(4) 0.5830(4) 0.01591(19) 0.0360(18) Uani 1 1 d U . .
O2S O 0.0861(4) 0.5592(4) 0.0820(2) 0.0357(17) Uani 1 1 d U . .
O3S O -0.0347(5) 0.5932(5) 0.0581(2) 0.053(2) Uani 1 1 d U . .
O4S O 0.0572(5) 0.6860(4) 0.0605(2) 0.048(2) Uani 1 1 d U . .
C1A C 0.2053(7) 0.5095(7) -0.0369(4) 0.041(3) Uani 1 1 d U . .
O1A O 0.1720(4) 0.4653(4) -0.01103(18) 0.0314(17) Uani 1 1 d U . .
C2A C 0.2505(7) 0.5670(7) -0.0276(4) 0.047(3) Uani 1 1 d U . .
C21A C 0.2697(7) 0.5909(7) 0.0131(4) 0.049(3) Uani 1 1 d U . .
H21A H 0.3108 0.6225 0.0174 0.059 Uiso 1 1 calc R . .
N2A N 0.2307(5) 0.5687(5) 0.0416(3) 0.034(2) Uani 1 1 d U . .
C22A C 0.2530(6) 0.5865(7) 0.0797(4) 0.039(3) Uani 1 1 d U . .
C23A C 0.2330(6) 0.6556(6) 0.0927(4) 0.036(3) Uani 1 1 d U . .
H23A H 0.2038 0.6884 0.0779 0.043 Uiso 1 1 calc R . .
C24A C 0.2597(7) 0.6745(7) 0.1306(4) 0.041(3) Uani 1 1 d U . .
H24A H 0.2437 0.7191 0.1422 0.049 Uiso 1 1 calc R . .
C25A C 0.3062(7) 0.6304(8) 0.1495(4) 0.056(3) Uani 1 1 d U . .
H25A H 0.3254 0.6462 0.1734 0.067 Uiso 1 1 calc R . .
C26A C 0.3283(7) 0.5585(7) 0.1344(4) 0.048(3) Uani 1 1 d U . .
H26A H 0.3589 0.5261 0.1487 0.058 Uiso 1 1 calc R . .
C27A C 0.3017(6) 0.5389(7) 0.0969(4) 0.038(3) Uani 1 1 d U . .
C3A C 0.2875(8) 0.6106(7) -0.0557(4) 0.049(3) Uani 1 1 d U . .
H3A H 0.3208 0.6485 -0.0483 0.059 Uiso 1 1 calc R . .
C4A C 0.2738(7) 0.5962(8) -0.0940(4) 0.049(3) Uani 1 1 d U . .
C41A C 0.3132(9) 0.6433(9) -0.1231(4) 0.062(4) Uani 1 1 d U . .
C42A C 0.2947(11) 0.7321(9) -0.1128(5) 0.091(5) Uani 1 1 d U . .
H42A H 0.2414 0.7404 -0.1141 0.136 Uiso 1 1 calc R . .
H42B H 0.3197 0.7640 -0.1313 0.136 Uiso 1 1 calc R . .
H42C H 0.3125 0.7435 -0.0871 0.136 Uiso 1 1 calc R . .
C43A C 0.2841(9) 0.6327(8) -0.1627(3) 0.068(4) Uani 1 1 d U . .
H43A H 0.2301 0.6352 -0.1623 0.103 Uiso 1 1 calc R . .
H43B H 0.2997 0.5844 -0.1723 0.103 Uiso 1 1 calc R . .
H43C H 0.3036 0.6715 -0.1793 0.103 Uiso 1 1 calc R . .
C44A C 0.3930(9) 0.6425(11) -0.1215(5) 0.096(6) Uani 1 1 d U . .
H44A H 0.4092 0.6512 -0.0952 0.144 Uiso 1 1 calc R . .
H44B H 0.4127 0.6813 -0.1381 0.144 Uiso 1 1 calc R . .
H44C H 0.4112 0.5944 -0.1301 0.144 Uiso 1 1 calc R . .
C5A C 0.2300(7) 0.5393(7) -0.1027(4) 0.044(3) Uani 1 1 d U . .
H5A H 0.2212 0.5293 -0.1289 0.053 Uiso 1 1 calc R . .
C6A C 0.1961(7) 0.4933(8) -0.0755(4) 0.045(3) Uani 1 1 d U . .
C61A C 0.1507(7) 0.4276(7) -0.0876(4) 0.042(3) Uani 1 1 d U . .
H61A H 0.1782 0.3816 -0.0820 0.051 Uiso 1 1 calc R . .
H61B H 0.1416 0.4299 -0.1154 0.051 Uiso 1 1 calc R . .
N62A N 0.0781(6) 0.4269(5) -0.0666(3) 0.045(2) Uani 1 1 d U . .
H62A H 0.0889 0.4298 -0.0407 0.053 Uiso 1 1 calc R . .
C63A C 0.0321(7) 0.4906(8) -0.0759(4) 0.054(3) Uani 1 1 d U . .
H63A H 0.0187 0.4894 -0.1033 0.065 Uiso 1 1 calc R . .
H63B H 0.0597 0.5368 -0.0709 0.065 Uiso 1 1 calc R . .
C64A C -0.0387(8) 0.4886(8) -0.0511(4) 0.062(4) Uani 1 1 d U . .
H64A H -0.0252 0.4941 -0.0239 0.074 Uiso 1 1 calc R . .
H64B H -0.0711 0.5304 -0.0581 0.074 Uiso 1 1 calc R . .
C65A C -0.0799(8) 0.4169(9) -0.0567(4) 0.061(4) Uani 1 1 d U . .
H65A H -0.1224 0.4153 -0.0389 0.074 Uiso 1 1 calc R . .
H65B H -0.0994 0.4149 -0.0830 0.074 Uiso 1 1 calc R . .
C66A C -0.0333(8) 0.3532(8) -0.0500(4) 0.060(4) Uani 1 1 d U . .
H66A H -0.0607 0.3081 -0.0574 0.072 Uiso 1 1 calc R . .
H66B H -0.0222 0.3498 -0.0224 0.072 Uiso 1 1 calc R . .
C67A C 0.0409(7) 0.3560(7) -0.0728(4) 0.050(3) Uani 1 1 d U . .
H67A H 0.0734 0.3152 -0.0644 0.060 Uiso 1 1 calc R . .
H67B H 0.0308 0.3495 -0.1004 0.060 Uiso 1 1 calc R . .
C1B C 0.0336(7) 0.3857(7) 0.0694(4) 0.039(3) Uani 1 1 d U . .
O1B O 0.0480(4) 0.4316(4) 0.0401(2) 0.0380(19) Uani 1 1 d U . .
C2B C 0.0909(7) 0.3550(7) 0.0903(3) 0.039(3) Uani 1 1 d U . .
C21B C 0.1662(6) 0.3668(6) 0.0876(3) 0.030(3) Uani 1 1 d U . .
H21B H 0.1978 0.3323 0.0998 0.036 Uiso 1 1 calc R . .
N2B N 0.1972(5) 0.4219(5) 0.0696(2) 0.030(2) Uani 1 1 d U . .
C22B C 0.2762(7) 0.4160(7) 0.0683(4) 0.040(3) Uani 1 1 d U . .
C23B C 0.3092(7) 0.3513(7) 0.0501(4) 0.045(3) Uani 1 1 d U . .
H23B H 0.2774 0.3153 0.0392 0.054 Uiso 1 1 calc R . .
C24B C 0.3785(8) 0.3411(8) 0.0482(4) 0.052(3) Uani 1 1 d U . .
H24B H 0.3957 0.2973 0.0362 0.063 Uiso 1 1 calc R . .
C25B C 0.4305(7) 0.3893(7) 0.0624(4) 0.042(3) Uani 1 1 d U . .
H25B H 0.4820 0.3796 0.0617 0.050 Uiso 1 1 calc R . .
C26B C 0.4001(6) 0.4556(7) 0.0784(4) 0.040(3) Uani 1 1 d U . .
H26B H 0.4328 0.4928 0.0874 0.048 Uiso 1 1 calc R . .
C27B C 0.3269(6) 0.4671(7) 0.0813(4) 0.038(3) Uani 1 1 d U . .
C3B C 0.0641(7) 0.2976(7) 0.1175(3) 0.037(3) Uani 1 1 d U . .
H3B H 0.1004 0.2750 0.1331 0.044 Uiso 1 1 calc R . .
C4B C -0.0014(7) 0.2757(6) 0.1219(4) 0.039(3) Uani 1 1 d U . .
C41B C -0.0220(8) 0.2136(7) 0.1527(5) 0.056(3) Uani 1 1 d U . .
C42B C -0.0856(9) 0.2407(10) 0.1784(5) 0.094(6) Uani 1 1 d U . .
H42D H -0.1263 0.2585 0.1625 0.141 Uiso 1 1 calc R . .
H42E H -0.0679 0.2809 0.1948 0.141 Uiso 1 1 calc R . .
H42F H -0.1029 0.1998 0.1944 0.141 Uiso 1 1 calc R . .
C43B C -0.0521(9) 0.1473(8) 0.1276(5) 0.077(5) Uani 1 1 d U . .
H43D H -0.0941 0.1642 0.1124 0.116 Uiso 1 1 calc R . .
H43E H -0.0679 0.1070 0.1444 0.116 Uiso 1 1 calc R . .
H43F H -0.0129 0.1296 0.1107 0.116 Uiso 1 1 calc R . .
C44B C 0.0414(9) 0.1875(8) 0.1743(4) 0.068(4) Uani 1 1 d U . .
H44D H 0.0255 0.1491 0.1922 0.102 Uiso 1 1 calc R . .
H44E H 0.0631 0.2287 0.1885 0.102 Uiso 1 1 calc R . .
H44F H 0.0782 0.1670 0.1568 0.102 Uiso 1 1 calc R . .
C5B C -0.0564(7) 0.3130(7) 0.1001(4) 0.048(3) Uani 1 1 d U . .
H5B H -0.1069 0.3007 0.1037 0.057 Uiso 1 1 calc R . .
C6B C -0.0373(7) 0.3678(7) 0.0733(4) 0.039(3) Uani 1 1 d U . .
C61B C -0.0982(7) 0.4018(7) 0.0515(4) 0.042(3) Uani 1 1 d U . .
H61C H -0.0831 0.4050 0.0244 0.050 Uiso 1 1 calc R . .
H61D H -0.1415 0.3685 0.0528 0.050 Uiso 1 1 calc R . .
N62B N -0.1214(5) 0.4759(5) 0.0642(3) 0.036(2) Uani 1 1 d U . .
H62B H -0.0806 0.5069 0.0621 0.044 Uiso 1 1 calc R . .
C63B C -0.1477(7) 0.4787(7) 0.1057(3) 0.051(3) Uani 1 1 d U . .
H63C H -0.1889 0.4435 0.1091 0.061 Uiso 1 1 calc R . .
H63D H -0.1069 0.4630 0.1227 0.061 Uiso 1 1 calc R . .
C64B C -0.1721(7) 0.5525(8) 0.1168(4) 0.056(3) Uani 1 1 d U . .
H64C H -0.1301 0.5871 0.1147 0.067 Uiso 1 1 calc R . .
H64D H -0.1881 0.5516 0.1438 0.067 Uiso 1 1 calc R . .
C65B C -0.2368(8) 0.5809(9) 0.0917(4) 0.067(4) Uani 1 1 d U . .
H65C H -0.2509 0.6314 0.0995 0.081 Uiso 1 1 calc R . .
H65D H -0.2803 0.5483 0.0946 0.081 Uiso 1 1 calc R . .
C66B C -0.2093(9) 0.5808(8) 0.0487(4) 0.071(4) Uani 1 1 d U . .
H66C H -0.2506 0.5950 0.0317 0.086 Uiso 1 1 calc R . .
H66D H -0.1694 0.6175 0.0455 0.086 Uiso 1 1 calc R . .
C67B C -0.1816(7) 0.5063(8) 0.0376(4) 0.052(3) Uani 1 1 d U . .
H67C H -0.1617 0.5088 0.0113 0.062 Uiso 1 1 calc R . .
H67D H -0.2236 0.4713 0.0374 0.062 Uiso 1 1 calc R . .

loop_
_atom_site_aniso_label
_atom_site_aniso_U_11
_atom_site_aniso_U_22
_atom_site_aniso_U_33
_atom_site_aniso_U_23
_atom_site_aniso_U_13
_atom_site_aniso_U_12
Ni1 0.0388(12) 0.0282(11) 0.0283(9) -0.0007(9) 0.0008(10) -0.0006(9)
S1S 0.042(2) 0.0331(18) 0.045(2) 0.0013(16) -0.0027(16) -0.0009(15)
O1S 0.059(5) 0.035(4) 0.014(3) 0.009(3) -0.014(4) 0.003(3)
O2S 0.043(5) 0.039(4) 0.026(4) -0.002(3) 0.001(3) 0.001(3)
O3S 0.055(5) 0.053(6) 0.049(6) 0.001(5) -0.014(4) 0.004(4)
O4S 0.058(6) 0.040(4) 0.047(5) 0.014(4) 0.004(5) 0.005(4)
C1A 0.040(7) 0.047(7) 0.036(5) 0.013(5) 0.005(5) -0.004(5)
O1A 0.038(5) 0.045(5) 0.011(3) -0.005(3) 0.003(3) -0.005(3)
C2A 0.046(8) 0.040(7) 0.053(5) 0.013(5) 0.007(6) -0.001(5)
C21A 0.052(8) 0.039(8) 0.057(6) -0.001(6) 0.023(6) -0.015(6)
N2A 0.031(4) 0.027(5) 0.044(5) -0.003(4) -0.001(4) -0.005(4)
C22A 0.031(7) 0.039(6) 0.047(6) -0.010(5) -0.006(5) -0.002(5)
C23A 0.033(7) 0.029(6) 0.045(7) 0.001(5) -0.002(6) -0.016(5)
C24A 0.041(8) 0.038(7) 0.045(7) -0.007(6) 0.002(6) -0.008(5)
C25A 0.039(8) 0.075(9) 0.053(8) -0.006(7) 0.006(6) 0.002(7)
C26A 0.039(8) 0.043(7) 0.062(8) 0.014(6) -0.010(6) -0.010(6)
C27A 0.024(6) 0.051(6) 0.039(7) 0.008(5) 0.006(5) 0.007(5)
C3A 0.067(9) 0.038(7) 0.042(5) 0.019(6) -0.009(6) -0.010(6)
C4A 0.045(7) 0.067(8) 0.034(5) 0.013(6) 0.004(6) -0.018(6)
C41A 0.072(8) 0.091(8) 0.023(6) -0.005(7) 0.020(7) -0.034(8)
C42A 0.128(15) 0.075(8) 0.069(11) 0.016(8) -0.004(11) -0.038(9)
C43A 0.105(12) 0.066(10) 0.035(6) 0.018(7) -0.007(8) -0.031(9)
C44A 0.070(8) 0.137(15) 0.081(12) 0.036(13) 0.006(8) -0.042(9)
C5A 0.045(8) 0.058(8) 0.028(6) 0.008(6) 0.005(6) -0.007(5)
C6A 0.048(7) 0.046(7) 0.041(5) 0.021(6) 0.005(6) -0.006(5)
C61A 0.043(6) 0.043(7) 0.040(8) 0.002(6) -0.005(6) -0.001(5)
N62A 0.047(6) 0.033(5) 0.054(7) -0.004(5) 0.004(5) -0.001(4)
C63A 0.052(7) 0.049(7) 0.061(9) -0.006(7) 0.001(6) 0.009(6)
C64A 0.067(8) 0.060(7) 0.058(9) -0.007(8) 0.006(7) 0.029(7)
C65A 0.061(8) 0.093(10) 0.029(7) 0.011(8) -0.010(7) -0.002(6)
C66A 0.077(8) 0.057(7) 0.046(8) 0.011(7) 0.010(7) -0.022(6)
C67A 0.056(7) 0.051(6) 0.043(8) 0.011(7) -0.009(6) -0.012(6)
C1B 0.033(5) 0.042(7) 0.042(7) -0.004(5) -0.004(5) -0.007(5)
O1B 0.026(4) 0.033(4) 0.055(5) -0.003(4) -0.003(4) -0.006(3)
C2B 0.045(5) 0.050(7) 0.023(6) -0.003(5) -0.007(5) -0.012(5)
C21B 0.037(5) 0.017(5) 0.035(7) 0.002(5) -0.009(5) 0.000(4)
N2B 0.042(4) 0.034(5) 0.012(5) 0.007(4) -0.014(4) -0.001(3)
C22B 0.033(5) 0.045(6) 0.042(8) 0.029(5) 0.005(5) 0.003(4)
C23B 0.043(6) 0.041(7) 0.050(8) 0.012(6) -0.010(6) -0.008(5)
C24B 0.049(7) 0.065(8) 0.043(9) 0.006(7) 0.002(7) 0.006(6)
C25B 0.026(6) 0.050(7) 0.050(9) 0.018(6) 0.007(6) 0.008(5)
C26B 0.028(5) 0.048(7) 0.045(8) 0.012(6) -0.001(6) 0.012(5)
C27B 0.029(5) 0.036(6) 0.049(8) 0.024(5) -0.001(6) 0.005(4)
C3B 0.031(6) 0.039(7) 0.039(7) 0.000(5) -0.006(5) 0.003(5)
C4B 0.023(5) 0.031(6) 0.062(8) 0.004(5) 0.009(6) 0.006(5)
C41B 0.048(8) 0.044(8) 0.076(10) 0.015(6) 0.002(6) -0.009(6)
C42B 0.090(12) 0.110(14) 0.081(12) 0.035(9) 0.033(9) 0.024(10)
C43B 0.095(12) 0.049(8) 0.088(11) 0.026(7) -0.012(9) -0.033(9)
C44B 0.078(9) 0.069(10) 0.056(10) 0.010(7) 0.002(7) 0.012(8)
C5B 0.034(6) 0.038(7) 0.071(9) -0.001(5) -0.011(6) -0.003(5)
C6B 0.034(5) 0.041(7) 0.042(7) -0.005(5) -0.003(5) -0.005(5)
C61B 0.034(6) 0.043(6) 0.048(8) 0.003(5) 0.007(6) 0.001(5)
N62B 0.029(5) 0.040(5) 0.039(5) 0.008(5) -0.003(4) -0.012(4)
C63B 0.037(7) 0.076(9) 0.041(6) 0.000(6) -0.002(6) 0.003(6)
C64B 0.038(8) 0.058(8) 0.072(8) -0.004(7) -0.009(6) -0.007(6)
C65B 0.054(9) 0.061(9) 0.086(9) -0.009(8) -0.014(8) 0.006(7)
C66B 0.071(10) 0.058(8) 0.085(9) 0.020(9) -0.016(8) 0.013(7)
C67B 0.052(7) 0.062(8) 0.042(7) 0.011(7) -0.012(6) 0.002(6)

loop_
_atom_type_symbol
_atom_type_description
_atom_type_scat_dispersion_real
_atom_type_scat_dispersion_imag
_atom_type_scat_source
C C 0.0181 0.0091 'International Tables Vol C Tables 4.2.6.8 and 6.1.1.4'
H H 0.0000 0.0000 'International Tables Vol C Tables 4.2.6.8 and 6.1.1.4'
N N 0.0311 0.0180 'International Tables Vol C Tables 4.2.6.8 and 6.1.1.4'
O O 0.0492 0.0322 'International Tables Vol C Tables 4.2.6.8 and 6.1.1.4'
S S 0.3331 0.5567 'International Tables Vol C Tables 4.2.6.8 and 6.1.1.4'
Ni Ni -3.0029 0.5091 'International Tables Vol C Tables 4.2.6.8 and 6.1.1.4'
Cl Cl 0.3639 0.7018 'International Tables Vol C Tables 4.2.6.8 and 6.1.1.4'

loop_
_geom_angle_atom_site_label_1
_geom_angle_atom_site_label_2
_geom_angle_atom_site_label_3
_geom_angle
_geom_angle_site_symmetry_1
_geom_angle_site_symmetry_3
_geom_angle_publ_flag
O1A Ni1 N2B 96.0(3) . . ?
O1A Ni1 O1B 93.7(3) . . ?
N2B Ni1 O1B 90.3(3) . . ?
O1A Ni1 N2A 89.0(4) . . ?
N2B Ni1 N2A 89.8(4) . . ?
O1B Ni1 N2A 177.3(4) . . ?
O1A Ni1 O2S 160.6(3) . . ?
N2B Ni1 O2S 103.5(3) . . ?
O1B Ni1 O2S 85.9(3) . . ?
N2A Ni1 O2S 91.5(4) . . ?
O1A Ni1 O1S 91.9(3) . . ?
N2B Ni1 O1S 172.1(3) . . ?
O1B Ni1 O1S 88.6(3) . . ?
N2A Ni1 O1S 90.9(3) . . ?
O2S Ni1 O1S 68.7(3) . . ?
O1A Ni1 S1S 126.5(2) . . ?
N2B Ni1 S1S 137.4(3) . . ?
O1B Ni1 S1S 85.1(2) . . ?
N2A Ni1 S1S 92.9(3) . . ?
O2S Ni1 S1S 34.0(2) . . ?
O1S Ni1 S1S 34.7(2) . . ?
O4S S1S O3S 109.8(5) . . ?
O4S S1S O2S 114.0(5) . . ?
O3S S1S O2S 108.9(5) . . ?
O4S S1S O1S 111.3(5) . . ?
O3S S1S O1S 111.1(5) . . ?
O2S S1S O1S 101.5(4) . . ?
O4S S1S Ni1 130.1(4) . . ?
O3S S1S Ni1 120.1(4) . . ?
O2S S1S Ni1 50.4(3) . . ?
O1S S1S Ni1 51.3(3) . . ?
S1S O1S Ni1 94.1(3) . . ?
S1S O2S Ni1 95.6(4) . . ?
O1A C1A C2A 124.0(12) . . ?
O1A C1A C6A 118.1(12) . . ?
C2A C1A C6A 117.8(12) . . ?
C1A O1A Ni1 123.8(8) . . ?
C1A C2A C3A 122.6(13) . . ?
C1A C2A C21A 125.2(12) . . ?
C3A C2A C21A 112.2(12) . . ?
N2A C21A C2A 120.5(12) . . ?
C21A N2A C22A 119.8(10) . . ?
C21A N2A Ni1 127.0(9) . . ?
C22A N2A Ni1 113.0(7) . . ?
C27A C22A C23A 126.5(12) . . ?
C27A C22A N2A 116.7(11) . . ?
C23A C22A N2A 115.9(11) . . ?
C22A C23A C24A 115.3(12) . . ?
C25A C24A C23A 121.4(13) . . ?
C24A C25A C26A 121.8(13) . . ?
C27A C26A C25A 117.2(12) . . ?
C22A C27A C26A 117.3(12) . . ?
C22A C27A C27B 125.8(12) . . ?
C26A C27A C27B 116.8(11) . . ?
C4A C3A C2A 118.5(12) . . ?
C5A C4A C3A 118.2(12) . . ?
C5A C4A C41A 124.2(12) . . ?
C3A C4A C41A 117.5(12) . . ?
C44A C41A C43A 112.7(13) . . ?
C44A C41A C4A 116.2(14) . . ?
C43A C41A C4A 112.8(12) . . ?
C44A C41A C42A 101.5(13) . . ?
C43A C41A C42A 104.5(14) . . ?
C4A C41A C42A 107.7(11) . . ?
C4A C5A C6A 124.1(13) . . ?
C1A C6A C5A 118.6(12) . . ?
C1A C6A C61A 120.4(11) . . ?
C5A C6A C61A 121.0(12) . . ?
C6A C61A N62A 110.2(10) . . ?
C63A N62A C67A 113.3(10) . . ?
C63A N62A C61A 112.4(10) . . ?
C67A N62A C61A 109.6(10) . . ?
N62A C63A C64A 109.2(11) . . ?
C65A C64A C63A 110.9(12) . . ?
C66A C65A C64A 112.2(12) . . ?
C65A C66A C67A 113.1(12) . . ?
N62A C67A C66A 110.3(11) . . ?
C6B C1B O1B 114.5(12) . . ?
C6B C1B C2B 124.8(13) . . ?
O1B C1B C2B 120.3(11) . . ?
C1B O1B Ni1 121.7(7) . . ?
C21B C2B C1B 129.8(12) . . ?
C21B C2B C3B 118.1(11) . . ?
C1B C2B C3B 111.9(11) . . ?
N2B C21B C2B 125.0(11) . . ?
C21B N2B C22B 112.7(9) . . ?
C21B N2B Ni1 123.6(8) . . ?
C22B N2B Ni1 123.1(7) . . ?
C27B C22B N2B 127.1(12) . . ?
C27B C22B C23B 114.2(11) . . ?
N2B C22B C23B 118.7(11) . . ?
C24B C23B C22B 122.9(13) . . ?
C23B C24B C25B 124.3(14) . . ?
C24B C25B C26B 114.2(12) . . ?
C27B C26B C25B 122.4(13) . . ?
C26B C27B C22B 121.9(13) . . ?
C26B C27B C27A 117.8(12) . . ?
C22B C27B C27A 120.3(11) . . ?
C4B C3B C2B 127.2(12) . . ?
C3B C4B C5B 116.2(12) . . ?
C3B C4B C41B 121.5(12) . . ?
C5B C4B C41B 122.1(11) . . ?
C44B C41B C42B 112.8(14) . . ?
C44B C41B C43B 108.3(12) . . ?
C42B C41B C43B 107.9(13) . . ?
C44B C41B C4B 113.3(12) . . ?
C42B C41B C4B 110.1(11) . . ?
C43B C41B C4B 103.9(12) . . ?
C6B C5B C4B 121.3(11) . . ?
C1B C6B C5B 118.5(12) . . ?
C1B C6B C61B 124.4(12) . . ?
C5B C6B C61B 117.1(11) . . ?
N62B C61B C6B 115.8(10) . . ?
C61B N62B C63B 113.8(10) . . ?
C61B N62B C67B 110.2(9) . . ?
C63B N62B C67B 110.1(9) . . ?
C64B C63B N62B 112.1(11) . . ?
C63B C64B C65B 112.4(12) . . ?
C64B C65B C66B 107.6(12) . . ?
C67B C66B C65B 110.7(12) . . ?
C66B C67B N62B 113.9(11) . . ?

loop_
_geom_bond_atom_site_label_1
_geom_bond_atom_site_label_2
_geom_bond_distance
_geom_bond_site_symmetry_2
_geom_bond_publ_flag
Ni1 O1A 1.966(7) . ?
Ni1 N2B 2.027(9) . ?
Ni1 O1B 2.061(7) . ?
Ni1 N2A 2.080(9) . ?
Ni1 O2S 2.086(7) . ?
Ni1 O1S 2.108(7) . ?
Ni1 S1S 2.696(4) . ?
S1S O4S 1.434(8) . ?
S1S O3S 1.462(9) . ?
S1S O2S 1.516(8) . ?
S1S O1S 1.537(8) . ?
C1A O1A 1.354(13) . ?
C1A C2A 1.364(17) . ?
C1A C6A 1.393(16) . ?
C2A C3A 1.429(16) . ?
C2A C21A 1.532(18) . ?
C21A N2A 1.287(14) . ?
N2A C22A 1.434(15) . ?
C22A C27A 1.373(16) . ?
C22A C23A 1.381(16) . ?
C23A C24A 1.457(17) . ?
C24A C25A 1.337(18) . ?
C25A C26A 1.461(19) . ?
C26A C27A 1.445(18) . ?
C27A C27B 1.484(17) . ?
C3A C4A 1.391(17) . ?
C4A C5A 1.336(17) . ?
C4A C41A 1.509(17) . ?
C41A C44A 1.45(2) . ?
C41A C43A 1.498(17) . ?
C41A C42A 1.68(2) . ?
C5A C6A 1.410(16) . ?
C6A C61A 1.506(17) . ?
C61A N62A 1.508(14) . ?
N62A C63A 1.462(16) . ?
N62A C67A 1.467(14) . ?
C63A C64A 1.549(17) . ?
C64A C65A 1.51(2) . ?
C65A C66A 1.449(18) . ?
C66A C67A 1.566(17) . ?
C1B C6B 1.332(15) . ?
C1B O1B 1.347(14) . ?
C1B C2B 1.386(17) . ?
C2B C21B 1.385(16) . ?
C2B C3B 1.492(17) . ?
C21B N2B 1.309(13) . ?
N2B C22B 1.436(14) . ?
C22B C27B 1.381(17) . ?
C22B C23B 1.464(17) . ?
C23B C24B 1.272(17) . ?
C24B C25B 1.378(17) . ?
C25B C26B 1.436(17) . ?
C26B C27B 1.346(15) . ?
C3B C4B 1.261(16) . ?
C4B C5B 1.427(17) . ?
C4B C41B 1.602(17) . ?
C41B C44B 1.455(19) . ?
C41B C42B 1.55(2) . ?
C41B C43B 1.58(2) . ?
C5B C6B 1.410(16) . ?
C6B C61B 1.477(16) . ?
C61B N62B 1.477(14) . ?
N62B C63B 1.534(14) . ?
N62B C67B 1.537(14) . ?
C63B C64B 1.461(18) . ?
C64B C65B 1.554(18) . ?
C65B C66B 1.588(19) . ?
C66B C67B 1.491(18) . ?
